data_4101240
_journal_name_full 'Journal of the American Chemical Society'
_journal_paper_doi 10.1021/ja0603204
_journal_year 2006
_chemical_formula_sum 'C20 H9 F5 O4'
_chemical_formula_weight 408.27
_space_group_IT_number 2
_symmetry_cell_setting triclinic
_symmetry_space_group_name_Hall '-P 1'
_symmetry_space_group_name_H-M 'P -1'
_cell_angle_alpha 97.473(16)
_cell_angle_beta 91.757(16)
_cell_angle_gamma 92.796(17)
_cell_formula_units_Z 2
_cell_length_a 5.9737(13)
_cell_length_b 7.5892(16)
_cell_length_c 19.199(3)
_cell_measurement_temperature 295(2)
_cell_volume 861.4(3)
_diffrn_ambient_temperature 295(2)
_exptl_crystal_density_diffrn 1.574
_cod_depositor_comments
;
The following automatic conversions were performed:
'_symmetry_cell_setting' value 'Triclinic' changed to 'triclinic'
according to '/home/saulius/struct/CIF-dictionaries/cif_core.dic'
dictionary named 'cif_core.dic' version 2.4.1 from 2010-06-29.

Automatic conversion script
Id: cif_fix_enum 1527 2010-12-29 10:47:43Z saulius 
;
_cod_database_code 4101240

loop_
_symmetry_equiv_pos_as_xyz
'x, y, z'
'-x, -y, -z'

loop_
_atom_site_label
_atom_site_type_symbol
_atom_site_fract_x
_atom_site_fract_y
_atom_site_fract_z
_atom_site_U_iso_or_equiv
_atom_site_adp_type
_atom_site_occupancy
_atom_site_symmetry_multiplicity
_atom_site_calc_flag
_atom_site_refinement_flags
_atom_site_disorder_assembly
_atom_site_disorder_group
C1 C 0.4374(14) 0.7636(16) 0.2043(5) 0.074(2) Uani 0.738(9) 1 d PGU A 2
H1A H 0.5609 0.8002 0.2370 0.089 Uiso 0.738(9) 1 d PG A 2
C2 C 0.4589(17) 0.7786(19) 0.1350(6) 0.093(3) Uani 0.738(9) 1 d PGU A 2
H2A H 0.5964 0.8275 0.1190 0.112 Uiso 0.738(9) 1 d PG A 2
C3 C 0.285(2) 0.7240(17) 0.0879(4) 0.090(2) Uani 0.738(9) 1 d PGU A 2
H3A H 0.3010 0.7334 0.0390 0.108 Uiso 0.738(9) 1 d PG A 2
C4 C 0.0876(16) 0.6564(12) 0.1104(3) 0.082(2) Uani 0.738(9) 1 d PGU A 2
H4A H -0.0337 0.6183 0.0770 0.098 Uiso 0.738(9) 1 d PG A 2
C5 C 0.0616(12) 0.6424(11) 0.1799(3) 0.0714(19) Uani 0.738(9) 1 d PGU A 2
H5A H -0.0778 0.5960 0.1955 0.086 Uiso 0.738(9) 1 d PG A 2
C6 C 0.2389(14) 0.6959(13) 0.2281(3) 0.0682(18) Uani 0.738(9) 1 d PGU A 2
C7 C 0.2191(14) 0.6742(15) 0.3038(4) 0.071(2) Uani 0.738(9) 1 d PU A 2
O7 O 0.376(2) 0.683(3) 0.3441(6) 0.121(4) Uani 0.738(9) 1 d PU A 2
O8 O 0.0064(11) 0.6412(10) 0.3196(3) 0.0930(19) Uani 0.738(9) 1 d PU A 2
C9 C -0.031(2) 0.6199(12) 0.3926(5) 0.098(2) Uani 0.738(9) 1 d PGU A 2
H9A H 0.0625 0.5255 0.4017 0.118 Uiso 0.738(9) 1 d PG A 2
H9B H -0.1823 0.5709 0.3849 0.118 Uiso 0.738(9) 1 d PG A 2
C10 C -0.0209(10) 0.7815(9) 0.4386(3) 0.0902(19) Uani 0.738(9) 1 d PU A 2
C11 C -0.0104(19) 0.914(2) 0.4785(7) 0.083(3) Uani 0.738(9) 1 d PU . 2
F1 F 1.0897(9) 0.9512(8) 0.7854(3) 0.0988(15) Uani 0.738(9) 1 d PGU A 2
C1' C 0.9165(8) 0.8667(6) 0.8130(2) 0.0750(16) Uani 0.738(9) 1 d PGU A 2
F2 F 1.1051(10) 0.9223(9) 0.9221(3) 0.1142(15) Uani 0.738(9) 1 d PGU A 2
C2' C 0.9255(8) 0.8536(6) 0.8831(2) 0.0857(18) Uani 0.738(9) 1 d PGU A 2
F3 F 0.7555(12) 0.7616(11) 0.9806(2) 0.129(2) Uani 0.738(9) 1 d PGU A 2
C3' C 0.7467(9) 0.7743(7) 0.9131(2) 0.090(2) Uani 0.738(9) 1 d PGU A 2
F4 F 0.3904(10) 0.6296(9) 0.9013(3) 0.1083(18) Uani 0.738(9) 1 d PGU A 2
C4' C 0.5638(9) 0.7091(7) 0.8723(3) 0.0831(19) Uani 0.738(9) 1 d PGU A 2
F5 F 0.3719(10) 0.6511(10) 0.7649(3) 0.1001(16) Uani 0.738(9) 1 d PGU A 2
C5' C 0.5575(8) 0.7243(7) 0.8030(3) 0.0828(19) Uani 0.738(9) 1 d PGU A 2
C6' C 0.7299(9) 0.8033(8) 0.7704(2) 0.0736(16) Uani 0.738(9) 1 d PGU A 2
C7' C 0.7198(15) 0.8259(11) 0.6939(4) 0.0757(18) Uani 0.738(9) 1 d PU A 2
O7' O 0.865(2) 0.8143(18) 0.6569(7) 0.124(4) Uani 0.738(9) 1 d PU A 2
O8' O 0.5105(16) 0.8642(15) 0.6762(4) 0.092(2) Uani 0.738(9) 1 d PU A 2
C9' C 0.474(2) 0.8912(19) 0.6042(6) 0.112(4) Uani 0.738(9) 1 d PGU A 2
H9'A H 0.5751 0.9542 0.5771 0.134 Uiso 0.738(9) 1 d PG A 2
H9'B H 0.3259 0.9310 0.5970 0.134 Uiso 0.738(9) 1 d PG A 2
C10' C 0.4883(12) 0.7189(10) 0.5561(3) 0.0920(19) Uani 0.738(9) 1 d PU A 2
C11' C 0.497(2) 0.5890(15) 0.5191(6) 0.082(3) Uani 0.738(9) 1 d PU . 2
C1P C 0.454(4) 0.765(5) 0.2228(17) 0.087(8) Uani 0.262(9) 1 d PGU A 1
H1P H 0.5815 0.7910 0.2519 0.104 Uiso 0.262(9) 1 d PG A 1
C2P C 0.461(5) 0.784(6) 0.1519(18) 0.094(9) Uani 0.262(9) 1 d PGU A 1
H2P H 0.5940 0.8234 0.1336 0.113 Uiso 0.262(9) 1 d PG A 1
C3P C 0.270(6) 0.744(5) 0.1084(13) 0.104(8) Uani 0.262(9) 1 d PGU A 1
H3P H 0.2753 0.7572 0.0610 0.125 Uiso 0.262(9) 1 d PG A 1
C4P C 0.072(5) 0.685(4) 0.1359(11) 0.111(10) Uani 0.262(9) 1 d PGU A 1
H4P H -0.0561 0.6587 0.1068 0.133 Uiso 0.262(9) 1 d PG A 1
C5P C 0.064(3) 0.666(4) 0.2068(12) 0.095(8) Uani 0.262(9) 1 d PGU A 1
H5P H -0.0687 0.6264 0.2251 0.114 Uiso 0.262(9) 1 d PG A 1
C6P C 0.255(4) 0.706(5) 0.2503(12) 0.083(7) Uani 0.262(9) 1 d PGU A 1
C7P C 0.272(5) 0.693(4) 0.3318(18) 0.072(5) Uani 0.262(9) 1 d PU A 1
O7P O 0.422(5) 0.692(5) 0.3631(15) 0.090(6) Uani 0.262(9) 1 d PU A 1
O8P O 0.059(3) 0.687(2) 0.3492(12) 0.091(5) Uani 0.262(9) 1 d PU A 1
C9P C 0.050(4) 0.630(4) 0.4229(17) 0.098(5) Uani 0.262(9) 1 d PGU A 1
H9PA H 0.1432 0.5298 0.4189 0.118 Uiso 0.262(9) 1 d PG A 1
H9PB H -0.1035 0.5848 0.4191 0.118 Uiso 0.262(9) 1 d PG A 1
C10P C 0.154(3) 0.766(2) 0.4821(10) 0.095(5) Uani 0.262(9) 1 d PU A 1
C11P C 0.059(5) 0.948(6) 0.491(3) 0.097(10) Uani 0.262(9) 1 d PU . 1
F1P F 1.049(3) 0.922(3) 0.7602(11) 0.132(7) Uani 0.262(9) 1 d PGU A 1
C1P' C 0.877(2) 0.840(2) 0.7893(9) 0.095(6) Uani 0.262(9) 1 d PGU A 1
F2P F 1.080(3) 0.897(3) 0.8964(10) 0.176(10) Uani 0.262(9) 1 d PGU A 1
C2P' C 0.896(2) 0.829(2) 0.8603(9) 0.101(6) Uani 0.262(9) 1 d PGU A 1
F3P F 0.719(4) 0.737(4) 0.9587(9) 0.152(8) Uani 0.262(9) 1 d PGU A 1
C3P' C 0.718(3) 0.751(2) 0.8911(8) 0.106(7) Uani 0.262(9) 1 d PGU A 1
F4P F 0.362(3) 0.608(3) 0.8792(10) 0.129(7) Uani 0.262(9) 1 d PGU A 1
C4P' C 0.533(2) 0.690(2) 0.8510(9) 0.093(6) Uani 0.262(9) 1 d PGU A 1
F5P F 0.336(2) 0.626(3) 0.7441(10) 0.098(5) Uani 0.262(9) 1 d PGU A 1
C5P' C 0.521(2) 0.7006(19) 0.7815(9) 0.073(4) Uani 0.262(9) 1 d PGU A 1
C6P' C 0.692(2) 0.776(2) 0.7471(8) 0.076(4) Uani 0.262(9) 1 d PGU A 1
C7P' C 0.674(5) 0.784(4) 0.6663(15) 0.094(6) Uani 0.262(9) 1 d PU A 1
O7P' O 0.877(6) 0.795(3) 0.639(2) 0.111(9) Uani 0.262(9) 1 d PU A 1
O8P' O 0.487(5) 0.826(5) 0.6478(14) 0.109(8) Uani 0.262(9) 1 d PU A 1
C9P' C 0.469(5) 0.865(3) 0.5764(15) 0.084(5) Uani 0.262(9) 1 d PGU A 1
H9'C H 0.6295 0.8804 0.5759 0.100 Uiso 0.262(9) 1 d PG A 1
H9'D H 0.4109 0.9813 0.5853 0.100 Uiso 0.262(9) 1 d PG A 1
C10Q C 0.343(3) 0.7322(17) 0.5209(11) 0.086(4) Uani 0.262(9) 1 d PU A 1
C11Q C 0.445(4) 0.543(4) 0.512(2) 0.080(9) Uani 0.262(9) 1 d PU . 1

loop_
_atom_site_aniso_label
_atom_site_aniso_U_11
_atom_site_aniso_U_22
_atom_site_aniso_U_33
_atom_site_aniso_U_23
_atom_site_aniso_U_13
_atom_site_aniso_U_12
C1 0.062(4) 0.067(4) 0.091(6) 0.002(4) 0.008(3) -0.005(3)
C2 0.081(6) 0.099(7) 0.101(6) 0.019(5) 0.027(5) 0.002(5)
C3 0.108(5) 0.080(5) 0.082(5) 0.009(4) 0.019(4) 0.014(4)
C4 0.081(4) 0.077(4) 0.084(4) -0.002(4) -0.002(4) 0.010(3)
C5 0.062(3) 0.071(4) 0.080(5) 0.006(4) 0.004(3) 0.000(2)
C6 0.072(5) 0.054(3) 0.079(4) 0.006(3) 0.011(3) 0.009(3)
C7 0.066(4) 0.068(4) 0.077(5) -0.001(4) 0.004(3) -0.002(3)
O7 0.087(6) 0.182(10) 0.093(7) 0.020(6) -0.012(4) -0.011(6)
O8 0.086(3) 0.103(4) 0.087(3) 0.008(3) 0.015(3) -0.019(2)
C9 0.107(7) 0.090(4) 0.098(5) 0.011(4) 0.024(4) -0.010(5)
C10 0.082(4) 0.100(4) 0.095(4) 0.023(3) 0.024(3) 0.017(3)
C11 0.067(7) 0.086(6) 0.099(5) 0.019(4) 0.026(5) 0.002(5)
F1 0.071(3) 0.086(3) 0.135(3) 0.004(2) 0.006(2) -0.004(2)
C1' 0.062(4) 0.056(3) 0.103(4) -0.007(3) 0.001(3) 0.010(2)
F2 0.100(4) 0.109(3) 0.125(3) -0.009(2) -0.033(2) 0.004(2)
C2' 0.092(5) 0.067(4) 0.094(4) -0.003(3) -0.025(3) 0.009(3)
F3 0.151(5) 0.133(4) 0.100(3) 0.004(3) -0.013(3) 0.015(3)
C3' 0.114(5) 0.067(4) 0.084(4) -0.002(3) -0.007(3) 0.009(3)
F4 0.111(4) 0.089(3) 0.126(3) 0.020(2) 0.021(3) -0.002(2)
C4' 0.085(5) 0.073(4) 0.091(4) 0.007(3) 0.012(3) 0.013(4)
F5 0.082(4) 0.091(3) 0.123(3) 0.006(3) -0.008(3) -0.012(2)
C5' 0.066(4) 0.075(5) 0.103(4) -0.001(3) -0.009(3) -0.001(3)
C6' 0.076(4) 0.058(3) 0.084(3) 0.002(3) -0.006(3) 0.004(3)
C7' 0.073(5) 0.053(3) 0.097(5) -0.001(3) -0.004(3) -0.004(3)
O7' 0.091(5) 0.160(9) 0.123(5) 0.024(5) 0.025(4) 0.006(5)
O8' 0.084(3) 0.103(3) 0.091(4) 0.011(4) -0.003(4) 0.018(2)
C9' 0.141(8) 0.115(8) 0.075(6) -0.010(5) -0.001(6) 0.019(5)
C10' 0.102(5) 0.089(5) 0.082(4) 0.010(3) -0.009(3) -0.007(3)
C11' 0.086(7) 0.075(8) 0.082(4) 0.011(4) 0.005(4) -0.025(5)
C1P 0.058(9) 0.115(19) 0.095(14) 0.033(14) 0.010(8) 0.027(10)
C2P 0.080(15) 0.10(2) 0.108(16) 0.050(16) 0.011(10) 0.014(14)
C3P 0.117(14) 0.12(2) 0.083(14) 0.009(14) 0.004(11) 0.049(14)
C4P 0.075(11) 0.14(2) 0.105(17) -0.029(16) -0.026(13) 0.030(11)
C5P 0.077(10) 0.100(15) 0.101(16) -0.009(14) -0.004(10) 0.000(10)
C6P 0.046(9) 0.108(17) 0.100(13) 0.024(14) 0.000(8) 0.018(8)
C7P 0.055(10) 0.060(10) 0.095(12) -0.003(15) 0.006(9) -0.020(11)
O7P 0.076(9) 0.109(11) 0.078(12) 0.001(10) -0.005(8) -0.031(9)
O8P 0.072(8) 0.085(10) 0.125(10) 0.028(9) 0.030(8) 0.029(8)
C9P 0.078(14) 0.092(12) 0.136(14) 0.046(10) 0.034(9) 0.023(9)
C10P 0.074(9) 0.102(10) 0.121(10) 0.041(7) 0.055(7) 0.025(6)
C11P 0.036(13) 0.089(13) 0.17(3) 0.038(12) 0.039(14) -0.002(10)
F1P 0.073(8) 0.124(12) 0.196(17) 0.022(12) 0.008(10) -0.040(6)
C1P' 0.051(9) 0.081(13) 0.155(13) 0.035(12) -0.014(9) -0.023(8)
F2P 0.102(10) 0.168(17) 0.25(2) 0.025(17) -0.095(14) -0.033(9)
C2P' 0.050(8) 0.103(16) 0.144(13) -0.001(13) -0.023(9) -0.008(8)
F3P 0.156(14) 0.159(18) 0.148(13) 0.055(14) -0.017(12) 0.011(11)
C3P' 0.066(10) 0.12(2) 0.131(13) 0.028(13) -0.006(9) 0.016(10)
F4P 0.077(8) 0.138(13) 0.168(15) 0.014(11) 0.021(9) -0.019(7)
C4P' 0.054(9) 0.087(14) 0.144(14) 0.039(13) 0.000(9) 0.007(8)
F5P 0.046(5) 0.090(9) 0.158(14) 0.021(9) -0.005(6) 0.000(5)
C5P' 0.049(8) 0.034(7) 0.134(12) 0.010(8) -0.008(7) 0.001(6)
C6P' 0.040(7) 0.060(10) 0.128(11) 0.012(10) 0.000(7) 0.008(6)
C7P' 0.061(9) 0.084(16) 0.129(12) 0.000(12) 0.009(9) -0.025(10)
O7P' 0.103(11) 0.060(8) 0.18(2) 0.020(10) 0.066(14) 0.013(7)
O8P' 0.101(12) 0.15(2) 0.096(12) 0.057(14) 0.040(10) 0.050(14)
C9P' 0.127(14) 0.048(10) 0.081(13) 0.014(8) 0.058(8) 0.012(7)
C10Q 0.091(10) 0.054(7) 0.118(11) 0.014(6) 0.041(7) 0.016(6)
C11Q 0.044(11) 0.039(10) 0.16(2) 0.012(10) 0.029(11) -0.014(8)

loop_
_geom_bond_atom_site_label_1
_geom_bond_atom_site_label_2
_geom_bond_distance
_geom_bond_site_symmetry_2
_geom_bond_publ_flag
C1 C2 1.3600 . ?
C1 C6 1.3831 . ?
C2 C3 1.3691 . ?
C3 C4 1.3653 . ?
C4 C5 1.3659 . ?
C5 C6 1.3931 . ?
C6 C7 1.492(9) . ?
C7 O7 1.191(9) . ?
C7 O8 1.335(9) . ?
O8 C9 1.454(11) . ?
C9 C10 1.413(11) . ?
C10 C11 1.178(15) . ?
C11 C11 1.45(3) 2_576 ?
F1 C1' 1.3491 . ?
C1' C2' 1.3624 . ?
C1' C6' 1.3899 . ?
F2 C2' 1.3330 . ?
C2' C3' 1.3780 . ?
F3 C3' 1.3108 . ?
C3' C4' 1.3586 . ?
F4 C4' 1.3449 . ?
C4' C5' 1.3499 . ?
F5 C5' 1.3634 . ?
C5' C6' 1.3744 . ?
C6' C7' 1.499(8) . ?
C7' O7' 1.137(13) . ?
C7' O8' 1.342(12) . ?
O8' C9' 1.435(12) . ?
C9' C10' 1.507(13) . ?
C10' C11' 1.143(13) . ?
C11' C11' 1.45(2) 2_666 ?
C1P C2P 1.3900 . ?
C1P C6P 1.3900 . ?
C2P C3P 1.3900 . ?
C3P C4P 1.3900 . ?
C4P C5P 1.3900 . ?
C5P C6P 1.3900 . ?
C6P C7P 1.58(3) . ?
C7P O7P 1.06(4) . ?
C7P O8P 1.32(3) . ?
O8P C9P 1.53(3) . ?
C9P C10P 1.53(4) . ?
C10P C10Q 1.39(3) . ?
C10P C11P 1.51(5) . ?
C11P C11P 1.11(9) 2_576 ?
F1P C1P' 1.3486 . ?
C1P' C2P' 1.3774 . ?
C1P' C6P' 1.3800 . ?
F2P C2P' 1.3308 . ?
C2P' C3P' 1.3757 . ?
F3P C3P' 1.3168 . ?
C3P' C4P' 1.3537 . ?
F4P C4P' 1.3351 . ?
C4P' C5P' 1.3457 . ?
F5P C5P' 1.3536 . ?
C5P' C6P' 1.3750 . ?
C6P' C7P' 1.56(3) . ?
C7P' O8P' 1.23(4) . ?
C7P' O7P' 1.33(4) . ?
O8P' C9P' 1.44(3) . ?
C9P' C10Q 1.52(3) . ?
C10Q C11Q 1.58(4) . ?
C11Q C11Q 1.02(6) 2_666 ?
